data_4069990
loop_
_publ_author_name
'Enk, Barbara'
'Kopacka, Holger'
'Wurst, Klaus'
'M\"uller, Thomas'
'Bildstein, Benno'

_publ_section_title
;
 An Efficient, Modular Route to New 2-Acyl-6-aminopentafulvenes and
 Planar-Chiral [N,O]-Functionalized Pentamethylruthenocenes
;
_journal_issue 18
_journal_name_full Organometallics
_journal_page_first 5575
_journal_paper_doi 10.1021/om900549c
_journal_volume 28
_journal_year 2009
_chemical_formula_sum 'C33 H36 F3 N O Ru'
_chemical_formula_weight 620.70
_chemical_name_systematic
; 
 ? 
;
_space_group_IT_number 14
_symmetry_cell_setting monoclinic
_symmetry_space_group_name_Hall '-P 2ybc'
_symmetry_space_group_name_H-M 'P 1 21/c 1'
_atom_sites_solution_hydrogens geom
_atom_sites_solution_primary direct
_atom_sites_solution_secondary difmap
_audit_creation_method SHELXL-97
_cell_angle_alpha 90.00
_cell_angle_beta 105.053(2)
_cell_angle_gamma 90.00
_cell_formula_units_Z 4
_cell_length_a 12.4807(2)
_cell_length_b 12.1327(2)
_cell_length_c 19.5307(4)
_cell_measurement_reflns_used 24994
_cell_measurement_temperature 233(2)
_cell_measurement_theta_max 27.0
_cell_measurement_theta_min 1.0
_cell_volume 2855.95(9)
_computing_data_collection COLLECT
_computing_data_reduction 'DENZO and SCALEPACK'
_computing_structure_refinement 'SHELXL-97 (Sheldrick, 1997)'
_computing_structure_solution 'SHELXS-97 (Sheldrick, 1990)'
_diffrn_ambient_temperature 233(2)
_diffrn_measured_fraction_theta_full 0.992
_diffrn_measured_fraction_theta_max 0.992
_diffrn_measurement_device_type 'Nonius KappaCCD'
_diffrn_measurement_method 'phi- and omega scans'
_diffrn_radiation_monochromator graphite
_diffrn_radiation_source 'fine-focus sealed tube'
_diffrn_radiation_type MoK\a
_diffrn_radiation_wavelength 0.71073
_diffrn_reflns_av_R_equivalents 0.0233
_diffrn_reflns_av_sigmaI/netI 0.0225
_diffrn_reflns_limit_h_max 15
_diffrn_reflns_limit_h_min -15
_diffrn_reflns_limit_k_max 15
_diffrn_reflns_limit_k_min -13
_diffrn_reflns_limit_l_max 24
_diffrn_reflns_limit_l_min -24
_diffrn_reflns_number 17656
_diffrn_reflns_theta_full 26.50
_diffrn_reflns_theta_max 26.50
_diffrn_reflns_theta_min 2.43
_diffrn_standards_number 0
_exptl_absorpt_coefficient_mu 0.595
_exptl_absorpt_correction_type none
_exptl_crystal_colour yellow
_exptl_crystal_density_diffrn 1.444
_exptl_crystal_density_method 'not measured'
_exptl_crystal_description prism
_exptl_crystal_F_000 1280
_exptl_crystal_size_max 0.4
_exptl_crystal_size_mid 0.2
_exptl_crystal_size_min 0.2
_refine_diff_density_max 0.594
_refine_diff_density_min -0.572
_refine_diff_density_rms 0.049
_refine_ls_extinction_method none
_refine_ls_goodness_of_fit_ref 1.029
_refine_ls_hydrogen_treatment 'constr, refined at O1'
_refine_ls_matrix_type full
_refine_ls_number_parameters 390
_refine_ls_number_reflns 5876
_refine_ls_number_restraints 1
_refine_ls_restrained_S_all 1.066
_refine_ls_R_factor_all 0.0321
_refine_ls_R_factor_gt 0.0279
_refine_ls_shift/su_max 0.002
_refine_ls_shift/su_mean 0.000
_refine_ls_structure_factor_coef Fsqd
_refine_ls_weighting_details 'calc w=1/[\s^2^(Fo^2^)+(0.0277P)^2^+2.0832P] where P=(Fo^2^+2Fc^2^)/3'
_refine_ls_weighting_scheme calc
_refine_ls_wR_factor_gt 0.0675
_refine_ls_wR_factor_ref 0.0695
_reflns_number_gt 5323
_reflns_number_total 5876
_reflns_threshold_expression >2sigma(I)
_cod_data_source_file om900549c_si_001.cif
_cod_data_source_block 22
_cod_original_sg_symbol_H-M P2(1)/c
_cod_database_code 4069990

loop_
_symmetry_equiv_pos_as_xyz
'x, y, z'
'-x, y+1/2, -z+1/2'
'-x, -y, -z'
'x, -y-1/2, z-1/2'

loop_
_atom_site_label
_atom_site_type_symbol
_atom_site_fract_x
_atom_site_fract_y
_atom_site_fract_z
_atom_site_U_iso_or_equiv
_atom_site_adp_type
_atom_site_occupancy
_atom_site_symmetry_multiplicity
_atom_site_calc_flag
_atom_site_refinement_flags
_atom_site_disorder_assembly
_atom_site_disorder_group
Ru1 Ru 0.241413(13) 0.850830(13) 0.019689(8) 0.03192(6) Uani 1 1 d . . .
N1 N 0.23921(15) 0.56975(14) 0.14688(9) 0.0372(4) Uani 1 1 d . . .
O1 O 0.27855(14) 0.77003(16) 0.21215(8) 0.0463(4) Uani 1 1 d . A .
H1O H 0.277(2) 0.703(2) 0.2016(14) 0.052(8) Uiso 1 1 d . . .
C1 C 0.3581(2) 0.8574(2) -0.04623(13) 0.0485(6) Uani 1 1 d . . .
C2 C 0.2965(2) 0.9575(2) -0.05280(12) 0.0501(6) Uani 1 1 d . . .
C3 C 0.3202(2) 1.00912(19) 0.01545(13) 0.0455(5) Uani 1 1 d . . .
C4 C 0.39705(18) 0.94154(18) 0.06338(12) 0.0414(5) Uani 1 1 d . . .
C5 C 0.41979(19) 0.84748(18) 0.02642(13) 0.0429(5) Uani 1 1 d . . .
C6 C 0.11246(16) 0.72706(17) -0.01648(10) 0.0350(4) Uani 1 1 d . . .
H6 H 0.1116 0.6793 -0.0545 0.042 Uiso 1 1 calc . . .
C7 C 0.06227(17) 0.83143(19) -0.02211(12) 0.0404(5) Uani 1 1 d . . .
H7 H 0.0212 0.8647 -0.0643 0.048 Uiso 1 1 calc . . .
C8 C 0.08415(18) 0.87804(18) 0.04678(12) 0.0402(5) Uani 1 1 d . . .
H8 H 0.0602 0.9477 0.0577 0.048 Uiso 1 1 calc . . .
C9 C 0.14831(16) 0.80234(17) 0.09674(10) 0.0336(4) Uani 1 1 d . A .
C10 C 0.16543(16) 0.70493(16) 0.05701(10) 0.0314(4) Uani 1 1 d . . .
C11 C 0.20957(15) 0.59495(16) 0.08073(10) 0.0313(4) Uani 1 1 d . . .
C12 C 0.20961(17) 0.51357(16) 0.02272(10) 0.0322(4) Uani 1 1 d . . .
C13 C 0.2835(2) 0.5263(2) -0.01892(12) 0.0470(5) Uani 1 1 d . . .
H13 H 0.3356 0.5840 -0.0096 0.056 Uiso 1 1 calc . . .
C14 C 0.2807(2) 0.4540(2) -0.07429(13) 0.0507(6) Uani 1 1 d . . .
H14 H 0.3313 0.4626 -0.1021 0.061 Uiso 1 1 calc . . .
C15 C 0.2049(2) 0.3701(2) -0.08872(12) 0.0478(6) Uani 1 1 d . . .
H15 H 0.2030 0.3218 -0.1266 0.057 Uiso 1 1 calc . . .
C16 C 0.1317(2) 0.35689(18) -0.04764(12) 0.0447(5) Uani 1 1 d . . .
H16 H 0.0797 0.2992 -0.0575 0.054 Uiso 1 1 calc . . .
C17 C 0.13393(17) 0.42776(18) 0.00797(11) 0.0378(4) Uani 1 1 d . . .
H17 H 0.0838 0.4177 0.0360 0.045 Uiso 1 1 calc . . .
C18 C 0.27120(19) 0.45991(17) 0.17007(10) 0.0377(5) Uani 1 1 d . . .
C19 C 0.3805(2) 0.42489(19) 0.17965(11) 0.0457(5) Uani 1 1 d . . .
C20 C 0.4093(2) 0.3193(2) 0.20680(13) 0.0568(7) Uani 1 1 d . . .
H20 H 0.4826 0.2942 0.2136 0.068 Uiso 1 1 calc . . .
C21 C 0.3313(3) 0.2516(2) 0.22371(14) 0.0633(8) Uani 1 1 d . . .
H21 H 0.3515 0.1804 0.2415 0.076 Uiso 1 1 calc . . .
C22 C 0.2247(3) 0.2873(2) 0.21474(13) 0.0578(7) Uani 1 1 d . . .
H22 H 0.1725 0.2400 0.2264 0.069 Uiso 1 1 calc . . .
C23 C 0.1918(2) 0.3921(2) 0.18878(11) 0.0454(5) Uani 1 1 d . . .
C24 C 0.17334(19) 0.81228(19) 0.17703(11) 0.0425(5) Uani 1 1 d . . .
C191 C 0.4665(2) 0.4991(3) 0.16297(16) 0.0634(7) Uani 1 1 d . . .
H19A H 0.4534 0.5057 0.1120 0.095 Uiso 1 1 calc R . .
H19B H 0.5397 0.4682 0.1829 0.095 Uiso 1 1 calc R . .
H19C H 0.4621 0.5713 0.1833 0.095 Uiso 1 1 calc R . .
C231 C 0.0755(2) 0.4308(2) 0.18235(14) 0.0587(7) Uani 1 1 d . . .
H23A H 0.0275 0.3676 0.1815 0.088 Uiso 1 1 calc R . .
H23B H 0.0495 0.4726 0.1389 0.088 Uiso 1 1 calc R . .
H23C H 0.0742 0.4772 0.2226 0.088 Uiso 1 1 calc R . .
C01 C 0.3665(3) 0.7812(3) -0.10515(17) 0.0811(10) Uani 1 1 d . . .
H01A H 0.2961 0.7798 -0.1409 0.122 Uiso 1 1 calc R . .
H01B H 0.3844 0.7075 -0.0864 0.122 Uiso 1 1 calc R . .
H01C H 0.4243 0.8070 -0.1262 0.122 Uiso 1 1 calc R . .
C02 C 0.2237(3) 1.0049(3) -0.12012(17) 0.0859(11) Uani 1 1 d . . .
H02A H 0.1638 1.0466 -0.1093 0.129 Uiso 1 1 calc R . .
H02B H 0.1930 0.9455 -0.1525 0.129 Uiso 1 1 calc R . .
H02C H 0.2673 1.0532 -0.1419 0.129 Uiso 1 1 calc R . .
C03 C 0.2777(3) 1.1187(2) 0.0326(2) 0.0732(9) Uani 1 1 d . . .
H03A H 0.2719 1.1183 0.0811 0.110 Uiso 1 1 calc R . .
H03B H 0.2051 1.1324 0.0007 0.110 Uiso 1 1 calc R . .
H03C H 0.3285 1.1764 0.0269 0.110 Uiso 1 1 calc R . .
C04 C 0.4556(2) 0.9688(3) 0.13893(14) 0.0632(7) Uani 1 1 d . . .
H04A H 0.4466 0.9083 0.1695 0.095 Uiso 1 1 calc R . .
H04B H 0.4240 1.0353 0.1531 0.095 Uiso 1 1 calc R . .
H04C H 0.5339 0.9803 0.1430 0.095 Uiso 1 1 calc R . .
C05 C 0.5043(2) 0.7617(2) 0.05863(18) 0.0666(8) Uani 1 1 d . . .
H05A H 0.5781 0.7932 0.0676 0.100 Uiso 1 1 calc R . .
H05B H 0.4981 0.7000 0.0262 0.100 Uiso 1 1 calc R . .
H05C H 0.4915 0.7363 0.1029 0.100 Uiso 1 1 calc R . .
C25 C 0.0805(2) 0.7538(3) 0.20270(14) 0.0591(7) Uani 0.80 1 d P A 1
H25A H 0.0956 0.7603 0.2538 0.089 Uiso 0.80 1 calc P B 1
H25B H 0.0780 0.6765 0.1897 0.089 Uiso 0.80 1 calc P C 1
H25C H 0.0096 0.7879 0.1807 0.089 Uiso 0.80 1 calc P D 1
C26 C 0.1750(3) 0.9318(2) 0.20145(14) 0.0615(7) Uani 0.80 1 d P A 1
F1 F 0.24236(19) 0.99355(16) 0.18077(12) 0.0705(6) Uani 0.80 1 d P A 1
F2 F 0.19878(19) 0.93584(17) 0.27287(10) 0.0708(6) Uani 0.80 1 d P A 1
F3 F 0.07170(17) 0.97940(16) 0.18036(11) 0.0640(5) Uani 0.80 1 d P A 1
C25A C 0.1750(3) 0.9318(2) 0.20145(14) 0.0615(7) Uani 0.20 1 d P A 2
H25D H 0.1912 0.9341 0.2528 0.092 Uiso 0.20 1 calc P E 2
H25E H 0.1032 0.9652 0.1811 0.092 Uiso 0.20 1 calc P F 2
H25F H 0.2318 0.9720 0.1860 0.092 Uiso 0.20 1 calc P G 2
C26A C 0.0805(2) 0.7538(3) 0.20270(14) 0.0591(7) Uani 0.20 1 d PD A 2
F1A F 0.0025(7) 0.8379(9) 0.1823(5) 0.090(3) Uani 0.20 1 d P A 2
F2A F 0.1219(8) 0.8037(11) 0.2807(4) 0.095(3) Uani 0.20 1 d P A 2
F3A F 0.0737(9) 0.6648(10) 0.1995(6) 0.097(3) Uani 0.20 1 d PD A 2

loop_
_atom_site_aniso_label
_atom_site_aniso_U_11
_atom_site_aniso_U_22
_atom_site_aniso_U_33
_atom_site_aniso_U_23
_atom_site_aniso_U_13
_atom_site_aniso_U_12
Ru1 0.03620(10) 0.02973(10) 0.02988(9) 0.00273(6) 0.00870(6) -0.00112(7)
N1 0.0469(10) 0.0326(9) 0.0334(9) 0.0005(7) 0.0125(7) -0.0036(8)
O1 0.0494(9) 0.0492(10) 0.0374(8) -0.0082(7) 0.0061(7) 0.0013(8)
C1 0.0546(14) 0.0526(15) 0.0459(13) -0.0048(10) 0.0270(11) -0.0156(11)
C2 0.0496(13) 0.0581(15) 0.0423(12) 0.0184(11) 0.0114(10) -0.0099(11)
C3 0.0495(13) 0.0351(12) 0.0540(13) 0.0090(10) 0.0169(10) -0.0067(10)
C4 0.0427(11) 0.0392(12) 0.0429(11) 0.0031(9) 0.0119(9) -0.0111(10)
C5 0.0397(11) 0.0396(12) 0.0529(13) 0.0084(10) 0.0185(10) -0.0045(9)
C6 0.0350(10) 0.0370(11) 0.0323(10) -0.0014(8) 0.0072(8) -0.0042(8)
C7 0.0337(10) 0.0438(12) 0.0406(11) 0.0054(9) 0.0041(9) 0.0024(9)
C8 0.0379(11) 0.0375(11) 0.0463(12) -0.0004(9) 0.0126(9) 0.0065(9)
C9 0.0333(10) 0.0345(11) 0.0358(10) -0.0026(8) 0.0139(8) -0.0014(8)
C10 0.0298(9) 0.0331(10) 0.0323(9) -0.0009(8) 0.0100(7) -0.0049(8)
C11 0.0312(9) 0.0310(10) 0.0337(10) -0.0006(8) 0.0119(8) -0.0054(8)
C12 0.0373(10) 0.0302(10) 0.0296(9) 0.0032(8) 0.0094(8) 0.0009(8)
C13 0.0507(13) 0.0487(14) 0.0469(13) -0.0048(10) 0.0224(10) -0.0105(11)
C14 0.0549(14) 0.0591(15) 0.0461(13) -0.0007(11) 0.0275(11) 0.0042(12)
C15 0.0629(15) 0.0416(13) 0.0391(12) -0.0071(10) 0.0138(11) 0.0076(11)
C16 0.0516(13) 0.0362(12) 0.0439(12) -0.0057(9) 0.0083(10) -0.0036(10)
C17 0.0389(11) 0.0387(11) 0.0367(10) 0.0009(9) 0.0115(8) -0.0008(9)
C18 0.0554(12) 0.0322(10) 0.0244(9) -0.0008(8) 0.0083(8) -0.0027(9)
C19 0.0579(14) 0.0430(12) 0.0338(11) -0.0016(9) 0.0076(10) 0.0012(11)
C20 0.0742(17) 0.0478(14) 0.0424(13) -0.0025(11) 0.0045(12) 0.0140(13)
C21 0.101(2) 0.0359(13) 0.0462(14) 0.0040(11) 0.0061(14) 0.0012(14)
C22 0.088(2) 0.0404(13) 0.0420(13) 0.0036(10) 0.0122(13) -0.0153(14)
C23 0.0646(15) 0.0415(12) 0.0292(10) 0.0015(9) 0.0105(10) -0.0100(11)
C24 0.0503(12) 0.0427(12) 0.0360(11) -0.0051(9) 0.0140(9) 0.0043(10)
C191 0.0509(15) 0.0710(19) 0.0682(17) 0.0103(15) 0.0154(13) 0.0028(13)
C231 0.0635(16) 0.0661(17) 0.0505(14) 0.0043(12) 0.0219(12) -0.0203(14)
C01 0.107(3) 0.085(2) 0.0707(19) -0.0255(17) 0.0568(19) -0.034(2)
C02 0.075(2) 0.115(3) 0.0579(17) 0.0472(19) -0.0009(15) -0.0153(19)
C03 0.085(2) 0.0381(14) 0.104(2) 0.0127(15) 0.0394(19) 0.0030(14)
C04 0.0592(16) 0.078(2) 0.0488(14) -0.0055(13) 0.0071(12) -0.0229(14)
C05 0.0439(14) 0.0540(16) 0.104(2) 0.0169(16) 0.0218(14) 0.0047(12)
C25 0.0584(16) 0.083(2) 0.0452(14) 0.0028(14) 0.0294(12) 0.0072(16)
C26 0.082(2) 0.0517(16) 0.0510(15) -0.0126(12) 0.0175(13) 0.0030(14)
F1 0.0867(14) 0.0467(11) 0.0908(15) -0.0276(10) 0.0456(12) -0.0237(10)
F2 0.0978(15) 0.0676(13) 0.0442(10) -0.0263(9) 0.0133(10) 0.0039(11)
F3 0.0707(12) 0.0562(11) 0.0673(12) -0.0133(9) 0.0218(10) 0.0198(10)
C25A 0.082(2) 0.0517(16) 0.0510(15) -0.0126(12) 0.0175(13) 0.0030(14)
C26A 0.0584(16) 0.083(2) 0.0452(14) 0.0028(14) 0.0294(12) 0.0072(16)
F1A 0.057(5) 0.150(10) 0.063(5) -0.009(5) 0.019(4) 0.047(6)
F2A 0.079(6) 0.170(10) 0.040(4) -0.007(5) 0.024(4) 0.032(7)
F3A 0.090(7) 0.109(9) 0.111(9) 0.003(7) 0.060(7) 0.000(7)

loop_
_atom_type_symbol
_atom_type_description
_atom_type_scat_dispersion_real
_atom_type_scat_dispersion_imag
_atom_type_scat_source
C C 0.0033 0.0016 'International Tables Vol C Tables 4.2.6.8 and 6.1.1.4'
H H 0.0000 0.0000 'International Tables Vol C Tables 4.2.6.8 and 6.1.1.4'
N N 0.0061 0.0033 'International Tables Vol C Tables 4.2.6.8 and 6.1.1.4'
O O 0.0106 0.0060 'International Tables Vol C Tables 4.2.6.8 and 6.1.1.4'
F F 0.0171 0.0103 'International Tables Vol C Tables 4.2.6.8 and 6.1.1.4'
Ru Ru -1.2594 0.8363 'International Tables Vol C Tables 4.2.6.8 and 6.1.1.4'

loop_
_geom_angle_atom_site_label_1
_geom_angle_atom_site_label_2
_geom_angle_atom_site_label_3
_geom_angle
C2 Ru1 C3 38.66(9)
C2 Ru1 C6 122.32(8)
C3 Ru1 C6 154.33(8)
C2 Ru1 C1 38.35(10)
C3 Ru1 C1 64.32(9)
C6 Ru1 C1 112.56(8)
C2 Ru1 C7 106.80(9)
C3 Ru1 C7 120.74(9)
C6 Ru1 C7 37.53(8)
C1 Ru1 C7 123.97(9)
C2 Ru1 C8 121.82(9)
C3 Ru1 C8 108.65(9)
C6 Ru1 C8 63.19(8)
C1 Ru1 C8 156.38(10)
C7 Ru1 C8 37.89(8)
C2 Ru1 C5 63.87(9)
C3 Ru1 C5 63.65(9)
C6 Ru1 C5 131.16(8)
C1 Ru1 C5 38.21(9)
C7 Ru1 C5 160.65(9)
C8 Ru1 C5 161.45(9)
C2 Ru1 C4 63.59(8)
C3 Ru1 C4 37.76(9)
C6 Ru1 C4 166.45(8)
C1 Ru1 C4 63.49(9)
C7 Ru1 C4 155.86(9)
C8 Ru1 C4 125.98(8)
C5 Ru1 C4 37.61(9)
C2 Ru1 C9 157.10(9)
C3 Ru1 C9 125.90(8)
C6 Ru1 C9 64.04(7)
C1 Ru1 C9 164.29(9)
C7 Ru1 C9 63.71(8)
C8 Ru1 C9 37.86(8)
C5 Ru1 C9 131.25(8)
C4 Ru1 C9 115.89(8)
C2 Ru1 C10 158.46(9)
C3 Ru1 C10 162.87(8)
C6 Ru1 C10 38.23(7)
C1 Ru1 C10 129.10(8)
C7 Ru1 C10 63.49(8)
C8 Ru1 C10 63.50(8)
C5 Ru1 C10 118.60(8)
C4 Ru1 C10 132.88(8)
C9 Ru1 C10 38.51(7)
C11 N1 C18 121.59(17)
H1O O1 C24 106.3(18)
C2 C1 C5 107.4(2)
C2 C1 C01 126.8(3)
C5 C1 C01 125.5(3)
C2 C1 Ru1 69.94(13)
C5 C1 Ru1 71.45(12)
C01 C1 Ru1 128.33(18)
C1 C2 C3 108.2(2)
C1 C2 C02 126.4(3)
C3 C2 C02 125.3(3)
C1 C2 Ru1 71.70(13)
C3 C2 Ru1 71.07(12)
C02 C2 Ru1 125.39(18)
C4 C3 C2 107.6(2)
C4 C3 C03 125.7(2)
C2 C3 C03 126.5(2)
C4 C3 Ru1 72.41(12)
C2 C3 Ru1 70.28(13)
C03 C3 Ru1 125.88(18)
C3 C4 C5 108.7(2)
C3 C4 C04 126.5(2)
C5 C4 C04 124.5(2)
C3 C4 Ru1 69.82(12)
C5 C4 Ru1 70.95(12)
C04 C4 Ru1 130.15(16)
C4 C5 C1 108.0(2)
C4 C5 C05 123.9(2)
C1 C5 C05 127.7(2)
C4 C5 Ru1 71.44(13)
C1 C5 Ru1 70.34(13)
C05 C5 Ru1 129.04(16)
C7 C6 C10 109.02(18)
C7 C6 Ru1 71.40(12)
C10 C6 Ru1 72.33(11)
C6 C7 C8 108.24(18)
C6 C7 Ru1 71.07(12)
C8 C7 Ru1 71.13(12)
C7 C8 C9 109.14(19)
C7 C8 Ru1 70.99(12)
C9 C8 Ru1 71.84(11)
C8 C9 C10 106.96(17)
C8 C9 C24 125.64(19)
C10 C9 C24 126.35(18)
C8 C9 Ru1 70.30(12)
C10 C9 Ru1 71.19(10)
C24 C9 Ru1 132.68(15)
C6 C10 C9 106.62(17)
C6 C10 C11 121.32(17)
C9 C10 C11 131.40(17)
C6 C10 Ru1 69.44(11)
C9 C10 Ru1 70.29(11)
C11 C10 Ru1 132.05(13)
N1 C11 C10 121.24(18)
N1 C11 C12 123.04(18)
C10 C11 C12 115.58(16)
C17 C12 C13 118.89(19)
C17 C12 C11 121.13(17)
C13 C12 C11 119.93(18)
C14 C13 C12 120.0(2)
C15 C14 C13 120.5(2)
C14 C15 C16 119.8(2)
C15 C16 C17 120.4(2)
C16 C17 C12 120.4(2)
C19 C18 C23 121.2(2)
C19 C18 N1 120.6(2)
C23 C18 N1 118.0(2)
C18 C19 C20 118.5(2)
C18 C19 C191 121.2(2)
C20 C19 C191 120.3(2)
C21 C20 C19 120.6(3)
C22 C21 C20 120.3(2)
C21 C22 C23 121.5(2)
C22 C23 C18 117.9(2)
C22 C23 C231 120.3(2)
C18 C23 C231 121.8(2)
O1 C24 C9 112.84(17)
O1 C24 C26 105.0(2)
C9 C24 C26 112.3(2)
O1 C24 C25 110.9(2)
C9 C24 C25 109.05(19)
C26 C24 C25 106.6(2)
F1 C26 F2 108.8(3)
F1 C26 F3 107.7(3)
F2 C26 F3 103.4(2)
F1 C26 C24 114.8(2)
F2 C26 C24 109.8(2)
F3 C26 C24 111.7(2)

loop_
_geom_bond_atom_site_label_1
_geom_bond_atom_site_label_2
_geom_bond_distance
Ru1 C2 2.158(2)
Ru1 C3 2.169(2)
Ru1 C6 2.180(2)
Ru1 C1 2.182(2)
Ru1 C7 2.185(2)
Ru1 C8 2.186(2)
Ru1 C5 2.196(2)
Ru1 C4 2.203(2)
Ru1 C9 2.2067(19)
Ru1 C10 2.2188(19)
N1 C11 1.285(2)
N1 C18 1.431(3)
O1 H1O 0.84(3)
O1 C24 1.411(3)
C1 C2 1.426(4)
C1 C5 1.433(3)
C1 C01 1.501(4)
C2 C3 1.432(4)
C2 C02 1.505(3)
C3 C4 1.415(3)
C3 C03 1.501(4)
C4 C5 1.418(3)
C4 C04 1.503(3)
C5 C05 1.499(3)
C6 C7 1.404(3)
C6 C10 1.441(3)
C7 C8 1.419(3)
C8 C9 1.425(3)
C9 C10 1.460(3)
C9 C24 1.522(3)
C10 C11 1.472(3)
C11 C12 1.503(3)
C12 C17 1.385(3)
C12 C13 1.388(3)
C13 C14 1.386(3)
C14 C15 1.367(4)
C15 C16 1.373(3)
C16 C17 1.380(3)
C18 C19 1.395(3)
C18 C23 1.407(3)
C19 C20 1.397(3)
C19 C191 1.500(4)
C20 C21 1.378(4)
C21 C22 1.366(4)
C22 C23 1.391(4)
C23 C231 1.499(4)
C24 C26 1.525(3)
C24 C25 1.549(4)
C26 F1 1.268(3)
C26 F2 1.350(3)
C26 F3 1.375(3)
